data_2231876
loop_
_publ_author_name
'Zhu, Run-Qiang'

_publ_section_title
;
 Di-\m~3~-chlorido-tetra-\m~2~-chlorido-dichloridobis(dimethylformamide-\k<i>O</i>)hexakis(1<i>H</i>-imidazole-\k<i>N</i>^3^)tetracadmium
;
_journal_coeditor_code GK2402
_journal_issue 10
_journal_name_full 'Acta Crystallographica Section E'
_journal_page_first m1416
_journal_paper_doi 10.1107/S1600536811037834
_journal_volume 67
_journal_year 2011
_chemical_formula_iupac '[Cd4 Cl8 (C3 H4 N2)6 (C3 H7 N O)2]'
_chemical_formula_moiety 'C24 H38 Cd4 Cl8 N14 O2'
_chemical_formula_sum 'C24 H38 Cd4 Cl8 N14 O2'
_chemical_formula_weight 1287.92
_chemical_name_systematic
;
Di-\m~3~-chlorido-tetra-\m~2~-chlorido-dichloridobis(dimethylformamide-
\k<i>O</i>)hexakis(1<i>H</i>-imidazole-\k<i>N</i>^3^)tetracadmium
;
_space_group_IT_number 14
_symmetry_cell_setting monoclinic
_symmetry_space_group_name_Hall '-P 2ybc'
_symmetry_space_group_name_H-M 'P 1 21/c 1'
_atom_sites_solution_hydrogens geom
_atom_sites_solution_primary direct
_atom_sites_solution_secondary difmap
_audit_creation_method SHELXL-97
_cell_angle_alpha 90.00
_cell_angle_beta 99.23(3)
_cell_angle_gamma 90.00
_cell_formula_units_Z 2
_cell_length_a 8.2540(17)
_cell_length_b 12.290(3)
_cell_length_c 21.119(4)
_cell_measurement_reflns_used 4835
_cell_measurement_temperature 293(2)
_cell_measurement_theta_max 27.48
_cell_measurement_theta_min 2.46
_cell_volume 2114.6(8)
_computing_cell_refinement 'CrystalClear (Rigaku, 2005)'
_computing_data_collection 'CrystalClear (Rigaku, 2005)'
_computing_data_reduction 'CrystalClear (Rigaku, 2005)'
_computing_molecular_graphics 'DIAMOND (Brandenburg & Putz, 2005)'
_computing_publication_material 'SHELXL97 (Sheldrick, 2008)'
_computing_structure_refinement 'SHELXL97 (Sheldrick, 2008)'
_computing_structure_solution 'SHELXS97 (Sheldrick, 2008)'
_diffrn_ambient_temperature 293(2)
_diffrn_measured_fraction_theta_full 0.999
_diffrn_measured_fraction_theta_max 0.999
_diffrn_measurement_device_type 'Rigaku SCXmini'
_diffrn_measurement_method CCD_Profile_fitting
_diffrn_radiation_monochromator graphite
_diffrn_radiation_source 'fine-focus sealed tube'
_diffrn_radiation_type MoK\a
_diffrn_radiation_wavelength 0.71073
_diffrn_reflns_av_R_equivalents 0.0370
_diffrn_reflns_av_sigmaI/netI 0.0284
_diffrn_reflns_limit_h_max 10
_diffrn_reflns_limit_h_min -10
_diffrn_reflns_limit_k_max 15
_diffrn_reflns_limit_k_min -15
_diffrn_reflns_limit_l_max 27
_diffrn_reflns_limit_l_min -27
_diffrn_reflns_number 21502
_diffrn_reflns_theta_full 27.48
_diffrn_reflns_theta_max 27.48
_diffrn_reflns_theta_min 3.00
_exptl_absorpt_coefficient_mu 2.533
_exptl_absorpt_correction_T_max 0.603
_exptl_absorpt_correction_T_min 0.472
_exptl_absorpt_correction_type multi-scan
_exptl_absorpt_process_details '(CrystalClear; Rigaku, 2005)'
_exptl_crystal_colour Colourless
_exptl_crystal_density_diffrn 2.023
_exptl_crystal_density_method 'not measured'
_exptl_crystal_description Prism
_exptl_crystal_F_000 1248
_exptl_crystal_size_max 0.30
_exptl_crystal_size_mid 0.25
_exptl_crystal_size_min 0.20
_refine_diff_density_max 0.340
_refine_diff_density_min -0.658
_refine_ls_extinction_coef 0
_refine_ls_extinction_method 'SHELXL97 (Sheldrick, 2008)'
_refine_ls_goodness_of_fit_ref 1.046
_refine_ls_hydrogen_treatment constr
_refine_ls_matrix_type full
_refine_ls_number_parameters 237
_refine_ls_number_reflns 4833
_refine_ls_number_restraints 0
_refine_ls_restrained_S_all 1.046
_refine_ls_R_factor_all 0.0354
_refine_ls_R_factor_gt 0.0281
_refine_ls_shift/su_max 0.002
_refine_ls_shift/su_mean 0.000
_refine_ls_structure_factor_coef Fsqd
_refine_ls_weighting_details 'calc w=1/[\s^2^(Fo^2^)+(0.0349P)^2^+1.0319P] where P=(Fo^2^+2Fc^2^)/3'
_refine_ls_weighting_scheme calc
_refine_ls_wR_factor_gt 0.0667
_refine_ls_wR_factor_ref 0.0694
_reflns_number_gt 4241
_reflns_number_total 4833
_reflns_threshold_expression I>2sigma(I)
_cod_data_source_file gk2402.cif
_cod_data_source_block I
_cod_original_sg_symbol_H-M 'P 21/c'
_cod_database_code 2231876
_cod_database_fobs_code 2231876

loop_
_symmetry_equiv_pos_as_xyz
'x, y, z'
'-x, y+1/2, -z+1/2'
'-x, -y, -z'
'x, -y-1/2, z-1/2'

loop_
_atom_site_type_symbol
_atom_site_label
_atom_site_fract_x
_atom_site_fract_y
_atom_site_fract_z
_atom_site_U_iso_or_equiv
_atom_site_adp_type
_atom_site_calc_flag
_atom_site_refinement_flags
_atom_site_occupancy
_atom_site_symmetry_multiplicity
C C1 0.1022(4) 0.0007(3) 0.59318(17) 0.0415(8) Uani d . 1 1
H H1 0.1309 -0.0205 0.5542 0.050 Uiso calc R 1 1
C C2 0.0277(4) -0.0083(3) 0.68722(18) 0.0457(9) Uani d . 1 1
H H2 -0.0036 -0.0348 0.7247 0.055 Uiso calc R 1 1
C C3 0.0450(4) 0.0970(3) 0.67154(16) 0.0380(8) Uani d . 1 1
H H3 0.0275 0.1563 0.6969 0.046 Uiso calc R 1 1
C C4 0.5413(4) 0.2881(3) 0.57582(18) 0.0416(8) Uani d . 1 1
H H4 0.5389 0.2891 0.5316 0.050 Uiso calc R 1 1
C C5 0.6345(5) 0.2923(4) 0.6781(2) 0.0559(10) Uani d . 1 1
H H5 0.7043 0.2964 0.7172 0.067 Uiso calc R 1 1
C C6 0.4692(4) 0.2792(3) 0.66852(18) 0.0484(9) Uani d . 1 1
H H6 0.4053 0.2730 0.7008 0.058 Uiso calc R 1 1
C C7 -0.5008(4) 0.4395(3) 0.38982(19) 0.0429(8) Uani d . 1 1
H H7 -0.5052 0.4478 0.4333 0.051 Uiso calc R 1 1
C C8 -0.5764(5) 0.4230(3) 0.2874(2) 0.0582(11) Uani d . 1 1
H H8 -0.6402 0.4178 0.2470 0.070 Uiso calc R 1 1
C C9 -0.4130(5) 0.4196(3) 0.30070(17) 0.0457(9) Uani d . 1 1
H H9 -0.3428 0.4114 0.2707 0.055 Uiso calc R 1 1
C C10 0.3020(4) 0.1635(3) 0.43669(16) 0.0384(8) Uani d . 1 1
H H10 0.2958 0.2363 0.4245 0.046 Uiso calc R 1 1
C C11 0.3797(6) -0.0201(3) 0.4151(2) 0.0638(12) Uani d . 1 1
H H11A 0.3284 -0.0347 0.4519 0.096 Uiso calc R 1 1
H H11B 0.4930 -0.0415 0.4239 0.096 Uiso calc R 1 1
H H11C 0.3249 -0.0605 0.3790 0.096 Uiso calc R 1 1
C C12 0.4289(8) 0.1321(5) 0.3439(3) 0.096(2) Uani d . 1 1
H H12A 0.3740 0.0932 0.3072 0.144 Uiso calc R 1 1
H H12B 0.5449 0.1192 0.3485 0.144 Uiso calc R 1 1
H H12C 0.4078 0.2086 0.3382 0.144 Uiso calc R 1 1
Cd Cd1 -0.10174(3) 0.428101(17) 0.415237(10) 0.02728(7) Uani d . 1 1
Cd Cd2 0.14449(3) 0.254846(17) 0.557490(11) 0.02742(7) Uani d . 1 1
N N1 0.0926(3) 0.1030(2) 0.61219(12) 0.0322(6) Uani d . 1 1
N N2 0.0649(4) -0.0674(2) 0.63767(16) 0.0480(8) Uani d . 1 1
H H2A 0.0647 -0.1373 0.6353 0.058 Uiso calc R 1 1
N N3 0.4108(3) 0.2763(2) 0.60408(13) 0.0319(6) Uani d . 1 1
N N4 0.6769(4) 0.2984(3) 0.61908(17) 0.0502(8) Uani d . 1 1
H H4A 0.7747 0.3073 0.6108 0.060 Uiso calc R 1 1
N N5 -0.3653(3) 0.4301(2) 0.36550(13) 0.0318(6) Uani d . 1 1
N N6 -0.6315(4) 0.4356(3) 0.34380(19) 0.0549(9) Uani d . 1 1
H H6A -0.7325 0.4402 0.3490 0.066 Uiso calc R 1 1
N N7 0.3690(4) 0.0952(2) 0.40063(15) 0.0433(7) Uani d . 1 1
O O1 0.2472(3) 0.13812(19) 0.48519(11) 0.0423(6) Uani d . 1 1
Cl Cl1 -0.04823(9) 0.61386(6) 0.35684(4) 0.02980(16) Uani d . 1 1
Cl Cl2 0.00339(10) 0.31740(6) 0.32819(4) 0.03436(17) Uani d . 1 1
Cl Cl3 -0.14308(9) 0.25405(6) 0.48437(4) 0.03149(17) Uani d . 1 1
Cl Cl4 0.19278(8) 0.44090(6) 0.48833(3) 0.02730(15) Uani d . 1 1

loop_
_atom_site_aniso_label
_atom_site_aniso_U_11
_atom_site_aniso_U_22
_atom_site_aniso_U_33
_atom_site_aniso_U_12
_atom_site_aniso_U_13
_atom_site_aniso_U_23
C1 0.053(2) 0.0290(17) 0.042(2) -0.0073(16) 0.0058(16) -0.0043(15)
C2 0.045(2) 0.052(2) 0.038(2) -0.0087(17) 0.0011(16) 0.0146(17)
C3 0.0392(18) 0.0418(19) 0.0326(18) -0.0001(15) 0.0045(14) 0.0006(15)
C4 0.0326(18) 0.046(2) 0.048(2) 0.0014(16) 0.0132(15) 0.0057(17)
C5 0.043(2) 0.066(3) 0.054(3) -0.002(2) -0.0067(18) -0.003(2)
C6 0.041(2) 0.065(3) 0.040(2) -0.0048(18) 0.0077(16) -0.0007(18)
C7 0.0342(18) 0.044(2) 0.052(2) -0.0048(15) 0.0136(16) 0.0018(16)
C8 0.040(2) 0.067(3) 0.059(3) 0.001(2) -0.0162(19) -0.002(2)
C9 0.042(2) 0.062(2) 0.0334(19) -0.0014(18) 0.0045(15) -0.0018(17)
C10 0.047(2) 0.0311(17) 0.0377(19) 0.0053(15) 0.0091(15) -0.0054(14)
C11 0.078(3) 0.042(2) 0.072(3) 0.019(2) 0.014(2) -0.007(2)
C12 0.143(5) 0.082(4) 0.080(4) 0.007(4) 0.071(4) 0.001(3)
Cd1 0.02655(12) 0.02762(12) 0.02745(13) -0.00098(9) 0.00362(9) -0.00129(9)
Cd2 0.02759(12) 0.02543(12) 0.03022(13) 0.00193(9) 0.00767(9) 0.00044(9)
N1 0.0365(14) 0.0279(13) 0.0323(15) -0.0019(11) 0.0058(11) 0.0029(11)
N2 0.0547(19) 0.0268(15) 0.060(2) -0.0064(14) 0.0004(16) 0.0056(14)
N3 0.0283(13) 0.0317(14) 0.0369(15) 0.0022(11) 0.0090(11) 0.0024(11)
N4 0.0294(16) 0.0476(19) 0.074(2) -0.0023(14) 0.0098(15) 0.0005(17)
N5 0.0266(13) 0.0353(14) 0.0334(15) -0.0027(11) 0.0047(11) -0.0015(11)
N6 0.0235(15) 0.053(2) 0.088(3) -0.0017(14) 0.0089(16) 0.0052(18)
N7 0.0524(18) 0.0368(16) 0.0440(17) 0.0076(14) 0.0178(14) -0.0062(13)
O1 0.0542(15) 0.0369(13) 0.0385(14) 0.0081(11) 0.0156(11) -0.0038(10)
Cl1 0.0327(4) 0.0265(4) 0.0323(4) -0.0034(3) 0.0117(3) -0.0020(3)
Cl2 0.0418(4) 0.0305(4) 0.0335(4) -0.0011(3) 0.0144(3) -0.0021(3)
Cl3 0.0327(4) 0.0306(4) 0.0313(4) -0.0037(3) 0.0057(3) 0.0020(3)
Cl4 0.0249(3) 0.0298(4) 0.0277(4) 0.0005(3) 0.0058(3) -0.0008(3)

loop_
_atom_type_symbol
_atom_type_description
_atom_type_scat_dispersion_real
_atom_type_scat_dispersion_imag
_atom_type_scat_source
C C 0.0033 0.0016 'International Tables Vol C Tables 4.2.6.8 and 6.1.1.4'
H H 0.0000 0.0000 'International Tables Vol C Tables 4.2.6.8 and 6.1.1.4'
Cd Cd -0.8075 1.2024 'International Tables Vol C Tables 4.2.6.8 and 6.1.1.4'
Cl Cl 0.1484 0.1585 'International Tables Vol C Tables 4.2.6.8 and 6.1.1.4'
N N 0.0061 0.0033 'International Tables Vol C Tables 4.2.6.8 and 6.1.1.4'
O O 0.0106 0.0060 'International Tables Vol C Tables 4.2.6.8 and 6.1.1.4'

loop_
_geom_angle_atom_site_label_1
_geom_angle_atom_site_label_2
_geom_angle_atom_site_label_3
_geom_angle_site_symmetry_1
_geom_angle_site_symmetry_3
_geom_angle
N1 C1 N2 . . 110.5(3)
N1 C1 H1 . . 124.7
N2 C1 H1 . . 124.7
C3 C2 N2 . . 106.3(3)
C3 C2 H2 . . 126.9
N2 C2 H2 . . 126.9
C2 C3 N1 . . 109.4(3)
C2 C3 H3 . . 125.3
N1 C3 H3 . . 125.3
N3 C4 N4 . . 110.9(3)
N3 C4 H4 . . 124.6
N4 C4 H4 . . 124.6
N4 C5 C6 . . 105.8(3)
N4 C5 H5 . . 127.1
C6 C5 H5 . . 127.1
C5 C6 N3 . . 109.6(3)
C5 C6 H6 . . 125.2
N3 C6 H6 . . 125.2
N5 C7 N6 . . 110.7(3)
N5 C7 H7 . . 124.6
N6 C7 H7 . . 124.6
C9 C8 N6 . . 106.9(4)
C9 C8 H8 . . 126.5
N6 C8 H8 . . 126.5
C8 C9 N5 . . 109.0(4)
C8 C9 H9 . . 125.5
N5 C9 H9 . . 125.5
O1 C10 N7 . . 124.7(3)
O1 C10 H10 . . 117.7
N7 C10 H10 . . 117.7
N7 C11 H11A . . 109.5
N7 C11 H11B . . 109.5
H11A C11 H11B . . 109.5
N7 C11 H11C . . 109.5
H11A C11 H11C . . 109.5
H11B C11 H11C . . 109.5
N7 C12 H12A . . 109.5
N7 C12 H12B . . 109.5
H12A C12 H12B . . 109.5
N7 C12 H12C . . 109.5
H12A C12 H12C . . 109.5
H12B C12 H12C . . 109.5
N5 Cd1 Cl2 . . 94.83(7)
N5 Cd1 Cl3 . . 93.76(7)
Cl2 Cd1 Cl3 . . 93.18(3)
N5 Cd1 Cl1 . . 89.68(7)
Cl2 Cd1 Cl1 . . 91.30(3)
Cl3 Cd1 Cl1 . . 174.11(2)
N5 Cd1 Cl4 . . 171.43(7)
Cl2 Cd1 Cl4 . . 93.71(3)
Cl3 Cd1 Cl4 . . 85.09(3)
Cl1 Cd1 Cl4 . . 90.80(3)
N5 Cd1 Cl4 . 3_566 88.92(7)
Cl2 Cd1 Cl4 . 3_566 175.27(2)
Cl3 Cd1 Cl4 . 3_566 89.43(3)
Cl1 Cd1 Cl4 . 3_566 85.84(3)
Cl4 Cd1 Cl4 . 3_566 82.58(3)
N1 Cd2 N3 . . 97.08(9)
N1 Cd2 O1 . . 86.90(9)
N3 Cd2 O1 . . 85.85(9)
N1 Cd2 Cl3 . . 94.01(7)
N3 Cd2 Cl3 . . 167.97(7)
O1 Cd2 Cl3 . . 90.10(7)
N1 Cd2 Cl1 . 3_566 92.97(7)
N3 Cd2 Cl1 . 3_566 90.51(7)
O1 Cd2 Cl1 . 3_566 176.31(6)
Cl3 Cd2 Cl1 . 3_566 93.58(3)
N1 Cd2 Cl4 . . 177.38(7)
N3 Cd2 Cl4 . . 85.51(7)
O1 Cd2 Cl4 . . 93.66(6)
Cl3 Cd2 Cl4 . . 83.44(3)
Cl1 Cd2 Cl4 3_566 . 86.65(3)
C1 N1 C3 . . 105.4(3)
C1 N1 Cd2 . . 126.9(2)
C3 N1 Cd2 . . 127.7(2)
C1 N2 C2 . . 108.4(3)
C1 N2 H2A . . 125.8
C2 N2 H2A . . 125.8
C4 N3 C6 . . 105.3(3)
C4 N3 Cd2 . . 128.2(2)
C6 N3 Cd2 . . 126.5(2)
C4 N4 C5 . . 108.3(3)
C4 N4 H4A . . 125.8
C5 N4 H4A . . 125.8
C7 N5 C9 . . 105.9(3)
C7 N5 Cd1 . . 129.7(2)
C9 N5 Cd1 . . 124.4(2)
C7 N6 C8 . . 107.4(3)
C7 N6 H6A . . 126.3
C8 N6 H6A . . 126.3
C10 N7 C12 . . 120.9(4)
C10 N7 C11 . . 121.3(3)
C12 N7 C11 . . 117.7(3)
C10 O1 Cd2 . . 127.5(2)
Cd2 Cl1 Cd1 3_566 . 96.66(3)
Cd2 Cl3 Cd1 . . 97.92(3)
Cd1 Cl4 Cd2 . . 93.53(3)
Cd1 Cl4 Cd1 . 3_566 97.42(3)
Cd2 Cl4 Cd1 . 3_566 90.75(3)

loop_
_geom_bond_atom_site_label_1
_geom_bond_atom_site_label_2
_geom_bond_site_symmetry_2
_geom_bond_distance
C1 N1 . 1.326(4)
C1 N2 . 1.330(5)
C1 H1 . 0.9300
C2 C3 . 1.349(5)
C2 N2 . 1.350(5)
C2 H2 . 0.9300
C3 N1 . 1.374(4)
C3 H3 . 0.9300
C4 N3 . 1.320(4)
C4 N4 . 1.332(5)
C4 H4 . 0.9300
C5 N4 . 1.349(5)
C5 C6 . 1.357(5)
C5 H5 . 0.9300
C6 N3 . 1.369(4)
C6 H6 . 0.9300
C7 N5 . 1.308(4)
C7 N6 . 1.332(5)
C7 H7 . 0.9300
C8 C9 . 1.333(5)
C8 N6 . 1.350(6)
C8 H8 . 0.9300
C9 N5 . 1.368(4)
C9 H9 . 0.9300
C10 O1 . 1.225(4)
C10 N7 . 1.313(4)
C10 H10 . 0.9300
C11 N7 . 1.450(5)
C11 H11A . 0.9600
C11 H11B . 0.9600
C11 H11C . 0.9600
C12 N7 . 1.440(5)
C12 H12A . 0.9600
C12 H12B . 0.9600
C12 H12C . 0.9600
Cd1 N5 . 2.259(3)
Cd1 Cl2 . 2.5486(9)
Cd1 Cl3 . 2.6426(9)
Cd1 Cl1 . 2.6651(9)
Cd1 Cl4 . 2.6671(11)
Cd1 Cl4 3_566 2.7920(9)
Cd2 N1 . 2.272(3)
Cd2 N3 . 2.275(3)
Cd2 O1 . 2.350(2)
Cd2 Cl3 . 2.6158(12)
Cd2 Cl1 3_566 2.6400(9)
Cd2 Cl4 . 2.7762(9)
N2 H2A . 0.8600
N4 H4A . 0.8600
N6 H6A . 0.8600
Cl1 Cd2 3_566 2.6400(9)
Cl4 Cd1 3_566 2.7920(9)

loop_
_geom_hbond_atom_site_label_D
_geom_hbond_atom_site_label_H
_geom_hbond_atom_site_label_A
_geom_hbond_site_symmetry_A
_geom_hbond_distance_DH
_geom_hbond_distance_HA
_geom_hbond_distance_DA
_geom_hbond_angle_DHA
N2 H2A Cl2 3_556 0.86 2.44 3.226(3) 152.3
N4 H4A Cl1 3_666 0.86 2.45 3.212(3) 147.8
N6 H6A Cl2 1_455 0.86 2.63 3.314(3) 137.3
